data_1555135
loop_
_publ_author_name
'Ding, Ran'
'Zheng, Bo'
'Wang, Yan'
'Peng, Yungui'

_publ_section_title
;
 A Cation-Directed Enantioselective Sulfur-Mediated Michael/Mannich
 Three-Component Domino Reaction involving Chalcones as Michael Acceptors.
;
_journal_issue 17
_journal_name_full 'Organic letters'
_journal_page_first 4128
_journal_page_last 4131
_journal_paper_doi 10.1021/acs.orglett.5b01833
_journal_volume 17
_journal_year 2015
_chemical_formula_moiety 'C40 H41 N O4 S2'
_chemical_formula_sum 'C40 H41 N O4 S2'
_chemical_formula_weight 663.86
_space_group_IT_number 2
_space_group_name_Hall '-P 1'
_space_group_name_H-M_alt 'P -1'
_symmetry_cell_setting triclinic
_symmetry_space_group_name_Hall '-P 1'
_symmetry_space_group_name_H-M 'P -1'
_atom_sites_solution_hydrogens geom
_atom_sites_solution_primary direct
_atom_sites_solution_secondary difmap
_audit_creation_method SHELXL-97
_cell_angle_alpha 68.8670(10)
_cell_angle_beta 70.7250(10)
_cell_angle_gamma 86.4480(10)
_cell_formula_units_Z 2
_cell_length_a 11.0456(7)
_cell_length_b 12.0988(8)
_cell_length_c 14.8761(10)
_cell_measurement_reflns_used 9976
_cell_measurement_temperature 298(2)
_cell_measurement_theta_max 28.48
_cell_measurement_theta_min 2.98
_cell_volume 1746.7(2)
_computing_cell_refinement 'SAINT (Bruker, 2002)'
_computing_data_collection 'SMART (Bruker, 2002)'
_computing_data_reduction SAINT
_computing_molecular_graphics 'XP (Bruker, 2002)'
_computing_publication_material 'SHELXL-97 (Bruker, 2002)'
_computing_structure_refinement 'SHELXL-97 (Sheldrick, 1997)'
_computing_structure_solution 'SHELXS-97 (Sheldrick, 1997)'
_diffrn_ambient_temperature 298(2)
_diffrn_measured_fraction_theta_full 0.981
_diffrn_measured_fraction_theta_max 0.981
_diffrn_measurement_device_type 'Bruker APEX II area-detector diffractometer'
_diffrn_measurement_method '\f and \w scans'
_diffrn_radiation_monochromator graphite
_diffrn_radiation_source 'fine-focus sealed tube'
_diffrn_radiation_type MoK\a
_diffrn_radiation_wavelength 0.71073
_diffrn_reflns_av_R_equivalents 0.0166
_diffrn_reflns_av_sigmaI/netI 0.0264
_diffrn_reflns_limit_h_max 13
_diffrn_reflns_limit_h_min -12
_diffrn_reflns_limit_k_max 14
_diffrn_reflns_limit_k_min -14
_diffrn_reflns_limit_l_max 18
_diffrn_reflns_limit_l_min -18
_diffrn_reflns_number 14706
_diffrn_reflns_theta_full 26.00
_diffrn_reflns_theta_max 26.00
_diffrn_reflns_theta_min 1.55
_exptl_absorpt_coefficient_mu 0.195
_exptl_absorpt_correction_T_max 0.9603
_exptl_absorpt_correction_T_min 0.9386
_exptl_absorpt_correction_type multi-scan
_exptl_absorpt_process_details 'SADABS (Bruker, 2002)'
_exptl_crystal_colour Colorless
_exptl_crystal_density_diffrn 1.262
_exptl_crystal_density_method 'not measured'
_exptl_crystal_description Rod
_exptl_crystal_F_000 704
_exptl_crystal_size_max 0.33
_exptl_crystal_size_mid 0.26
_exptl_crystal_size_min 0.21
_refine_diff_density_max 0.651
_refine_diff_density_min -0.428
_refine_diff_density_rms 0.098
_refine_ls_extinction_method none
_refine_ls_goodness_of_fit_ref 1.062
_refine_ls_hydrogen_treatment constr
_refine_ls_matrix_type full
_refine_ls_number_parameters 429
_refine_ls_number_reflns 6735
_refine_ls_number_restraints 0
_refine_ls_restrained_S_all 1.062
_refine_ls_R_factor_all 0.0484
_refine_ls_R_factor_gt 0.0413
_refine_ls_shift/su_max 0.001
_refine_ls_shift/su_mean 0.000
_refine_ls_structure_factor_coef Fsqd
_refine_ls_weighting_details 'calc w=1/[\s^2^(Fo^2^)+(0.1054P)^2^+0.8585P] where P=(Fo^2^+2Fc^2^)/3'
_refine_ls_weighting_scheme calc
_refine_ls_wR_factor_gt 0.1300
_refine_ls_wR_factor_ref 0.1559
_reflns_number_gt 6054
_reflns_number_total 6735
_reflns_threshold_expression I>2\s(I)
_cod_data_source_file ol5b01833_si_003.cif
_cod_data_source_block mo_20140516d_0m
_cod_depositor_comments
;
The following automatic conversions were performed:

data item '_exptl_absorpt_correction_type' value 'Multi-scan' was
changed to 'multi-scan' in accordance with the
/home/saulius/struct/COD-crude-data/automatic-downloads/DataCite-retrospective/ACS/depositions/lib/dictionaries/cif_core.dic
dictionary named 'cif_core.dic' version 2.4.2 last updated on
2011-04-26.

data item '_symmetry_cell_setting' value 'Triclinic' was changed to
'triclinic' in accordance with the
/home/saulius/struct/COD-crude-data/automatic-downloads/DataCite-retrospective/ACS/depositions/lib/dictionaries/cif_core.dic
dictionary named 'cif_core.dic' version 2.4.2 last updated on
2011-04-26.

Automatic conversion script
Id: cif_fix_values 6909 2019-04-08 15:41:33Z antanas 
;
_cod_database_code 1555135

loop_
_symmetry_equiv_pos_as_xyz
'x, y, z'
'-x, -y, -z'

loop_
_atom_site_label
_atom_site_type_symbol
_atom_site_fract_x
_atom_site_fract_y
_atom_site_fract_z
_atom_site_U_iso_or_equiv
_atom_site_adp_type
_atom_site_occupancy
_atom_site_symmetry_multiplicity
_atom_site_calc_flag
_atom_site_refinement_flags
S1 S 0.83976(4) 0.35905(4) 0.07088(3) 0.01926(14) Uani 1 1 d .
S2 S 1.15837(4) 0.20430(4) 0.36282(4) 0.02296(15) Uani 1 1 d .
O1 O 0.79071(13) 0.24051(12) 0.09658(10) 0.0252(3) Uani 1 1 d .
O2 O 0.93630(13) 0.41733(12) -0.02581(9) 0.0242(3) Uani 1 1 d .
O3 O 1.01677(14) 0.46489(11) 0.25467(10) 0.0248(3) Uani 1 1 d .
O4 O 1.00527(14) -0.21586(11) 0.22985(11) 0.0275(3) Uani 1 1 d .
N1 N 0.90123(15) 0.35516(13) 0.15710(11) 0.0187(3) Uani 1 1 d .
H1 H 0.9680 0.4006 0.1407 0.022 Uiso 1 1 calc R
C1 C 0.70722(18) 0.44969(17) 0.07965(13) 0.0218(4) Uani 1 1 d .
C2 C 0.7293(2) 0.57299(18) 0.03898(15) 0.0276(4) Uani 1 1 d .
H2 H 0.8125 0.6079 0.0067 0.033 Uiso 1 1 calc R
C3 C 0.6249(2) 0.6421(2) 0.04762(16) 0.0329(5) Uani 1 1 d .
H3 H 0.6388 0.7243 0.0215 0.040 Uiso 1 1 calc R
C4 C 0.4986(2) 0.5918(2) 0.09467(15) 0.0323(5) Uani 1 1 d .
C5 C 0.4803(2) 0.4691(2) 0.13572(16) 0.0314(5) Uani 1 1 d .
H5 H 0.3971 0.4341 0.1687 0.038 Uiso 1 1 calc R
C6 C 0.58288(19) 0.39728(18) 0.12886(14) 0.0264(4) Uani 1 1 d .
H6 H 0.5689 0.3151 0.1568 0.032 Uiso 1 1 calc R
C7 C 0.3855(2) 0.6687(2) 0.09926(18) 0.0431(6) Uani 1 1 d .
H7A H 0.3843 0.7119 0.0313 0.065 Uiso 1 1 calc R
H7B H 0.3930 0.7236 0.1306 0.065 Uiso 1 1 calc R
H7C H 0.3073 0.6196 0.1387 0.065 Uiso 1 1 calc R
C8 C 0.61399(19) 0.21089(19) 0.37117(15) 0.0280(4) Uani 1 1 d .
H8 H 0.6315 0.1355 0.3692 0.034 Uiso 1 1 calc R
C9 C 0.4918(2) 0.2318(2) 0.42716(17) 0.0385(5) Uani 1 1 d .
H9 H 0.4277 0.1706 0.4617 0.046 Uiso 1 1 calc R
C10 C 0.4661(2) 0.3430(2) 0.43136(18) 0.0423(6) Uani 1 1 d .
H10 H 0.3857 0.3560 0.4710 0.051 Uiso 1 1 calc R
C11 C 0.5594(2) 0.4351(2) 0.37693(18) 0.0371(5) Uani 1 1 d .
H11 H 0.5409 0.5106 0.3786 0.044 Uiso 1 1 calc R
C12 C 0.6807(2) 0.41596(17) 0.31963(15) 0.0258(4) Uani 1 1 d .
H12 H 0.7427 0.4788 0.2820 0.031 Uiso 1 1 calc R
C13 C 0.70951(17) 0.30259(16) 0.31841(13) 0.0206(4) Uani 1 1 d .
C14 C 0.84297(17) 0.27425(15) 0.26298(13) 0.0175(3) Uani 1 1 d .
H14 H 0.8342 0.1954 0.2605 0.021 Uiso 1 1 calc R
C15 C 0.93513(16) 0.26458(14) 0.32436(13) 0.0168(3) Uani 1 1 d .
H15 H 0.8952 0.2071 0.3936 0.020 Uiso 1 1 calc R
C16 C 0.95484(17) 0.38487(15) 0.33211(13) 0.0182(4) Uani 1 1 d .
C17 C 0.89561(16) 0.40442(15) 0.43018(13) 0.0181(4) Uani 1 1 d .
C18 C 0.84717(17) 0.31266(16) 0.52410(14) 0.0215(4) Uani 1 1 d .
H18 H 0.8482 0.2344 0.5273 0.026 Uiso 1 1 calc R
C19 C 0.79717(19) 0.33716(18) 0.61329(15) 0.0261(4) Uani 1 1 d .
H19 H 0.7660 0.2754 0.6760 0.031 Uiso 1 1 calc R
C20 C 0.79388(19) 0.45380(19) 0.60855(15) 0.0269(4) Uani 1 1 d .
H20 H 0.7599 0.4703 0.6681 0.032 Uiso 1 1 calc R
C21 C 0.84122(18) 0.54579(17) 0.51510(15) 0.0237(4) Uani 1 1 d .
H21 H 0.8385 0.6240 0.5122 0.028 Uiso 1 1 calc R
C22 C 0.89246(17) 0.52204(16) 0.42627(14) 0.0208(4) Uani 1 1 d .
H22 H 0.9249 0.5841 0.3639 0.025 Uiso 1 1 calc R
C23 C 1.06519(17) 0.21986(15) 0.27623(13) 0.0185(4) Uani 1 1 d .
H23 H 1.1098 0.2803 0.2095 0.022 Uiso 1 1 calc R
C24 C 1.05008(16) 0.10489(15) 0.26219(13) 0.0178(3) Uani 1 1 d .
C25 C 0.99974(18) 0.00036(16) 0.34620(13) 0.0204(4) Uani 1 1 d .
H25 H 0.9756 0.0015 0.4119 0.024 Uiso 1 1 calc R
C26 C 0.98556(18) -0.10427(16) 0.33252(14) 0.0224(4) Uani 1 1 d .
H26 H 0.9508 -0.1729 0.3889 0.027 Uiso 1 1 calc R
C27 C 1.02319(18) -0.10754(15) 0.23452(14) 0.0205(4) Uani 1 1 d .
C28 C 1.07286(18) -0.00509(16) 0.15026(14) 0.0225(4) Uani 1 1 d .
H28 H 1.0972 -0.0065 0.0846 0.027 Uiso 1 1 calc R
C29 C 1.08585(17) 0.10024(16) 0.16547(14) 0.0208(4) Uani 1 1 d .
H29 H 1.1194 0.1691 0.1090 0.025 Uiso 1 1 calc R
C30 C 1.0433(2) -0.22473(18) 0.13160(16) 0.0323(5) Uani 1 1 d .
H30A H 0.9909 -0.1773 0.0938 0.048 Uiso 1 1 calc R
H30B H 1.0329 -0.3061 0.1391 0.048 Uiso 1 1 calc R
H30C H 1.1319 -0.1968 0.0956 0.048 Uiso 1 1 calc R
C31 C 1.28507(17) 0.11945(16) 0.31862(14) 0.0214(4) Uani 1 1 d .
C32 C 1.31169(19) 0.01714(18) 0.38817(15) 0.0278(4) Uani 1 1 d .
H32 H 1.2621 -0.0070 0.4569 0.033 Uiso 1 1 calc R
C33 C 1.41214(19) -0.04958(18) 0.35568(16) 0.0296(4) Uani 1 1 d .
H33 H 1.4296 -0.1172 0.4036 0.036 Uiso 1 1 calc R
C34 C 1.48752(18) -0.01766(17) 0.25300(15) 0.0244(4) Uani 1 1 d .
C35 C 1.45826(19) 0.08511(18) 0.18428(15) 0.0277(4) Uani 1 1 d .
H35 H 1.5063 0.1086 0.1153 0.033 Uiso 1 1 calc R
C36 C 1.35944(19) 0.15314(18) 0.21628(15) 0.0273(4) Uani 1 1 d .
H36 H 1.3429 0.2218 0.1688 0.033 Uiso 1 1 calc R
C37 C 1.59951(19) -0.09208(18) 0.22117(17) 0.0305(4) Uani 1 1 d .
C38 C 1.6618(3) -0.0513(2) 0.1055(2) 0.0492(7) Uani 1 1 d .
H38A H 1.5994 -0.0591 0.0757 0.074 Uiso 1 1 calc R
H38B H 1.7320 -0.0994 0.0891 0.074 Uiso 1 1 calc R
H38C H 1.6932 0.0303 0.0790 0.074 Uiso 1 1 calc R
C39 C 1.5542(2) -0.22322(19) 0.26279(19) 0.0374(5) Uani 1 1 d .
H39A H 1.5234 -0.2519 0.3361 0.056 Uiso 1 1 calc R
H39B H 1.6246 -0.2680 0.2398 0.056 Uiso 1 1 calc R
H39C H 1.4861 -0.2321 0.2387 0.056 Uiso 1 1 calc R
C40 C 1.7026(2) -0.0782(2) 0.2659(2) 0.0441(6) Uani 1 1 d .
H40A H 1.7331 0.0037 0.2389 0.066 Uiso 1 1 calc R
H40B H 1.7730 -0.1254 0.2477 0.066 Uiso 1 1 calc R
H40C H 1.6661 -0.1042 0.3389 0.066 Uiso 1 1 calc R

loop_
_atom_site_aniso_label
_atom_site_aniso_U_11
_atom_site_aniso_U_22
_atom_site_aniso_U_33
_atom_site_aniso_U_23
_atom_site_aniso_U_13
_atom_site_aniso_U_12
S1 0.0260(3) 0.0189(2) 0.0151(2) -0.00766(18) -0.00732(18) -0.00156(17)
S2 0.0259(3) 0.0256(3) 0.0261(3) -0.0154(2) -0.0137(2) 0.00646(19)
O1 0.0330(7) 0.0227(7) 0.0229(7) -0.0103(5) -0.0096(6) -0.0035(5)
O2 0.0331(7) 0.0250(7) 0.0155(6) -0.0093(5) -0.0061(5) -0.0035(5)
O3 0.0375(8) 0.0173(6) 0.0170(6) -0.0052(5) -0.0060(6) -0.0039(5)
O4 0.0413(8) 0.0170(6) 0.0264(7) -0.0121(5) -0.0091(6) 0.0010(6)
N1 0.0243(8) 0.0180(7) 0.0162(7) -0.0074(6) -0.0078(6) -0.0018(6)
C1 0.0272(9) 0.0257(9) 0.0145(8) -0.0077(7) -0.0091(7) 0.0010(7)
C2 0.0337(10) 0.0275(10) 0.0193(9) -0.0055(8) -0.0090(8) 0.0011(8)
C3 0.0453(12) 0.0314(11) 0.0217(10) -0.0086(8) -0.0127(9) 0.0087(9)
C4 0.0373(11) 0.0471(13) 0.0177(9) -0.0153(9) -0.0134(8) 0.0131(10)
C5 0.0292(10) 0.0463(12) 0.0232(10) -0.0144(9) -0.0124(8) 0.0025(9)
C6 0.0299(10) 0.0315(10) 0.0201(9) -0.0085(8) -0.0112(8) -0.0028(8)
C7 0.0465(14) 0.0613(16) 0.0273(11) -0.0209(11) -0.0175(10) 0.0232(12)
C8 0.0265(10) 0.0305(10) 0.0245(10) -0.0072(8) -0.0079(8) -0.0003(8)
C9 0.0233(10) 0.0527(14) 0.0306(11) -0.0087(10) -0.0041(9) -0.0026(9)
C10 0.0244(10) 0.0639(16) 0.0345(12) -0.0187(11) -0.0059(9) 0.0154(10)
C11 0.0411(12) 0.0414(12) 0.0369(12) -0.0217(10) -0.0184(10) 0.0224(10)
C12 0.0318(10) 0.0246(9) 0.0245(9) -0.0103(8) -0.0132(8) 0.0084(8)
C13 0.0231(9) 0.0238(9) 0.0161(8) -0.0072(7) -0.0086(7) 0.0039(7)
C14 0.0226(9) 0.0147(8) 0.0169(8) -0.0068(7) -0.0075(7) 0.0019(6)
C15 0.0218(9) 0.0137(8) 0.0153(8) -0.0059(6) -0.0059(7) 0.0008(6)
C16 0.0226(8) 0.0155(8) 0.0193(8) -0.0074(7) -0.0095(7) 0.0020(6)
C17 0.0180(8) 0.0203(8) 0.0193(9) -0.0097(7) -0.0079(7) 0.0028(6)
C18 0.0235(9) 0.0208(9) 0.0212(9) -0.0088(7) -0.0072(7) 0.0016(7)
C19 0.0281(10) 0.0298(10) 0.0195(9) -0.0099(8) -0.0055(8) 0.0012(8)
C20 0.0251(9) 0.0359(11) 0.0243(9) -0.0189(8) -0.0055(8) 0.0039(8)
C21 0.0232(9) 0.0238(9) 0.0312(10) -0.0171(8) -0.0105(8) 0.0050(7)
C22 0.0222(9) 0.0188(8) 0.0241(9) -0.0089(7) -0.0099(7) 0.0023(7)
C23 0.0228(9) 0.0179(8) 0.0182(8) -0.0084(7) -0.0091(7) 0.0025(7)
C24 0.0193(8) 0.0170(8) 0.0194(8) -0.0082(7) -0.0076(7) 0.0026(6)
C25 0.0268(9) 0.0201(9) 0.0158(8) -0.0078(7) -0.0077(7) 0.0037(7)
C26 0.0282(9) 0.0172(8) 0.0203(9) -0.0052(7) -0.0076(7) 0.0008(7)
C27 0.0244(9) 0.0169(8) 0.0242(9) -0.0109(7) -0.0098(7) 0.0046(7)
C28 0.0268(9) 0.0229(9) 0.0193(9) -0.0119(7) -0.0051(7) 0.0035(7)
C29 0.0236(9) 0.0181(8) 0.0176(8) -0.0055(7) -0.0036(7) -0.0005(7)
C30 0.0481(13) 0.0237(10) 0.0298(11) -0.0182(9) -0.0096(9) 0.0028(9)
C31 0.0197(8) 0.0220(9) 0.0255(9) -0.0105(7) -0.0087(7) -0.0002(7)
C32 0.0263(10) 0.0303(10) 0.0215(9) -0.0064(8) -0.0048(8) 0.0031(8)
C33 0.0272(10) 0.0270(10) 0.0255(10) -0.0026(8) -0.0054(8) 0.0048(8)
C34 0.0191(9) 0.0248(9) 0.0269(10) -0.0090(8) -0.0043(7) -0.0024(7)
C35 0.0242(9) 0.0319(10) 0.0210(9) -0.0062(8) -0.0027(8) -0.0023(8)
C36 0.0285(10) 0.0245(9) 0.0242(9) -0.0028(8) -0.0091(8) -0.0004(8)
C37 0.0227(9) 0.0278(10) 0.0354(11) -0.0121(9) -0.0013(8) -0.0004(8)
C38 0.0453(14) 0.0439(14) 0.0398(13) -0.0148(11) 0.0085(11) 0.0056(11)
C39 0.0311(11) 0.0308(11) 0.0458(13) -0.0172(10) -0.0029(10) 0.0000(9)
C40 0.0241(10) 0.0488(14) 0.0652(17) -0.0307(13) -0.0117(11) 0.0068(10)

loop_
_atom_type_symbol
_atom_type_description
_atom_type_scat_dispersion_real
_atom_type_scat_dispersion_imag
_atom_type_scat_source
C C 0.0033 0.0016 'International Tables Vol C Tables 4.2.6.8 and 6.1.1.4'
H H 0.0000 0.0000 'International Tables Vol C Tables 4.2.6.8 and 6.1.1.4'
N N 0.0061 0.0033 'International Tables Vol C Tables 4.2.6.8 and 6.1.1.4'
O O 0.0106 0.0060 'International Tables Vol C Tables 4.2.6.8 and 6.1.1.4'
S S 0.1246 0.1234 'International Tables Vol C Tables 4.2.6.8 and 6.1.1.4'

loop_
_geom_angle_atom_site_label_1
_geom_angle_atom_site_label_2
_geom_angle_atom_site_label_3
_geom_angle
O2 S1 O1 119.88(8)
O2 S1 N1 106.18(8)
O1 S1 N1 107.02(8)
O2 S1 C1 107.45(8)
O1 S1 C1 107.40(9)
N1 S1 C1 108.51(8)
C31 S2 C23 101.31(8)
C27 O4 C30 117.73(15)
C14 N1 S1 120.02(12)
C14 N1 H1 120.0
S1 N1 H1 120.0
C6 C1 C2 120.83(18)
C6 C1 S1 119.71(15)
C2 C1 S1 119.44(15)
C3 C2 C1 118.6(2)
C3 C2 H2 120.7
C1 C2 H2 120.7
C2 C3 C4 121.8(2)
C2 C3 H3 119.1
C4 C3 H3 119.1
C5 C4 C3 118.03(19)
C5 C4 C7 120.9(2)
C3 C4 C7 121.1(2)
C6 C5 C4 121.6(2)
C6 C5 H5 119.2
C4 C5 H5 119.2
C5 C6 C1 119.12(19)
C5 C6 H6 120.4
C1 C6 H6 120.4
C4 C7 H7A 109.5
C4 C7 H7B 109.5
H7A C7 H7B 109.5
C4 C7 H7C 109.5
H7A C7 H7C 109.5
H7B C7 H7C 109.5
C13 C8 C9 120.1(2)
C13 C8 H8 120.0
C9 C8 H8 120.0
C10 C9 C8 120.1(2)
C10 C9 H9 120.0
C8 C9 H9 120.0
C9 C10 C11 120.1(2)
C9 C10 H10 119.9
C11 C10 H10 119.9
C10 C11 C12 120.3(2)
C10 C11 H11 119.8
C12 C11 H11 119.8
C11 C12 C13 120.0(2)
C11 C12 H12 120.0
C13 C12 H12 120.0
C8 C13 C12 119.27(18)
C8 C13 C14 118.25(16)
C12 C13 C14 122.48(17)
N1 C14 C13 115.22(14)
N1 C14 C15 110.25(14)
C13 C14 C15 111.00(14)
N1 C14 H14 106.6
C13 C14 H14 106.6
C15 C14 H14 106.6
C16 C15 C23 110.55(14)
C16 C15 C14 110.29(13)
C23 C15 C14 111.40(13)
C16 C15 H15 108.2
C23 C15 H15 108.2
C14 C15 H15 108.2
O3 C16 C17 121.16(15)
O3 C16 C15 117.98(15)
C17 C16 C15 120.82(15)
C18 C17 C22 119.27(16)
C18 C17 C16 123.43(16)
C22 C17 C16 117.28(16)
C17 C18 C19 120.39(17)
C17 C18 H18 119.8
C19 C18 H18 119.8
C20 C19 C18 119.89(18)
C20 C19 H19 120.1
C18 C19 H19 120.1
C19 C20 C21 120.04(17)
C19 C20 H20 120.0
C21 C20 H20 120.0
C22 C21 C20 120.39(17)
C22 C21 H21 119.8
C20 C21 H21 119.8
C21 C22 C17 120.02(17)
C21 C22 H22 120.0
C17 C22 H22 120.0
C24 C23 C15 112.41(14)
C24 C23 S2 111.88(12)
C15 C23 S2 105.70(11)
C24 C23 H23 108.9
C15 C23 H23 108.9
S2 C23 H23 108.9
C29 C24 C25 118.33(16)
C29 C24 C23 120.53(16)
C25 C24 C23 121.14(16)
C26 C25 C24 120.69(16)
C26 C25 H25 119.7
C24 C25 H25 119.7
C25 C26 C27 120.19(17)
C25 C26 H26 119.9
C27 C26 H26 119.9
O4 C27 C28 124.61(16)
O4 C27 C26 115.29(16)
C28 C27 C26 120.09(16)
C27 C28 C29 118.96(17)
C27 C28 H28 120.5
C29 C28 H28 120.5
C24 C29 C28 121.72(16)
C24 C29 H29 119.1
C28 C29 H29 119.1
O4 C30 H30A 109.5
O4 C30 H30B 109.5
H30A C30 H30B 109.5
O4 C30 H30C 109.5
H30A C30 H30C 109.5
H30B C30 H30C 109.5
C32 C31 C36 118.88(18)
C32 C31 S2 119.23(15)
C36 C31 S2 121.88(15)
C31 C32 C33 120.30(18)
C31 C32 H32 119.8
C33 C32 H32 119.8
C32 C33 C34 121.70(18)
C32 C33 H33 119.2
C34 C33 H33 119.2
C35 C34 C33 116.98(18)
C35 C34 C37 123.15(18)
C33 C34 C37 119.84(18)
C36 C35 C34 121.68(18)
C36 C35 H35 119.2
C34 C35 H35 119.2
C35 C36 C31 120.45(18)
C35 C36 H36 119.8
C31 C36 H36 119.8
C38 C37 C39 108.9(2)
C38 C37 C34 112.26(18)
C39 C37 C34 110.59(16)
C38 C37 C40 107.8(2)
C39 C37 C40 108.88(19)
C34 C37 C40 108.31(17)
C37 C38 H38A 109.5
C37 C38 H38B 109.5
H38A C38 H38B 109.5
C37 C38 H38C 109.5
H38A C38 H38C 109.5
H38B C38 H38C 109.5
C37 C39 H39A 109.5
C37 C39 H39B 109.5
H39A C39 H39B 109.5
C37 C39 H39C 109.5
H39A C39 H39C 109.5
H39B C39 H39C 109.5
C37 C40 H40A 109.5
C37 C40 H40B 109.5
H40A C40 H40B 109.5
C37 C40 H40C 109.5
H40A C40 H40C 109.5
H40B C40 H40C 109.5

loop_
_geom_bond_atom_site_label_1
_geom_bond_atom_site_label_2
_geom_bond_distance
S1 O2 1.4326(14)
S1 O1 1.4355(13)
S1 N1 1.6234(15)
S1 C1 1.7723(19)
S2 C31 1.7736(19)
S2 C23 1.8521(18)
O3 C16 1.221(2)
O4 C27 1.367(2)
O4 C30 1.424(2)
N1 C14 1.466(2)
N1 H1 0.8600
C1 C6 1.391(3)
C1 C2 1.396(3)
C2 C3 1.380(3)
C2 H2 0.9300
C3 C4 1.400(3)
C3 H3 0.9300
C4 C5 1.386(3)
C4 C7 1.509(3)
C5 C6 1.383(3)
C5 H5 0.9300
C6 H6 0.9300
C7 H7A 0.9600
C7 H7B 0.9600
C7 H7C 0.9600
C8 C13 1.389(3)
C8 C9 1.395(3)
C8 H8 0.9300
C9 C10 1.377(4)
C9 H9 0.9300
C10 C11 1.378(4)
C10 H10 0.9300
C11 C12 1.387(3)
C11 H11 0.9300
C12 C13 1.394(3)
C12 H12 0.9300
C13 C14 1.520(2)
C14 C15 1.551(2)
C14 H14 0.9800
C15 C16 1.535(2)
C15 C23 1.541(2)
C15 H15 0.9800
C16 C17 1.487(2)
C17 C18 1.390(3)
C17 C22 1.402(2)
C18 C19 1.390(3)
C18 H18 0.9300
C19 C20 1.386(3)
C19 H19 0.9300
C20 C21 1.386(3)
C20 H20 0.9300
C21 C22 1.382(3)
C21 H21 0.9300
C22 H22 0.9300
C23 C24 1.506(2)
C23 H23 0.9800
C24 C29 1.382(2)
C24 C25 1.400(2)
C25 C26 1.378(3)
C25 H25 0.9300
C26 C27 1.393(3)
C26 H26 0.9300
C27 C28 1.385(3)
C28 C29 1.396(3)
C28 H28 0.9300
C29 H29 0.9300
C30 H30A 0.9600
C30 H30B 0.9600
C30 H30C 0.9600
C31 C32 1.386(3)
C31 C36 1.388(3)
C32 C33 1.390(3)
C32 H32 0.9300
C33 C34 1.397(3)
C33 H33 0.9300
C34 C35 1.395(3)
C34 C37 1.532(3)
C35 C36 1.387(3)
C35 H35 0.9300
C36 H36 0.9300
C37 C38 1.525(3)
C37 C39 1.529(3)
C37 C40 1.540(3)
C38 H38A 0.9600
C38 H38B 0.9600
C38 H38C 0.9600
C39 H39A 0.9600
C39 H39B 0.9600
C39 H39C 0.9600
C40 H40A 0.9600
C40 H40B 0.9600
C40 H40C 0.9600

loop_
_geom_hbond_atom_site_label_D
_geom_hbond_atom_site_label_H
_geom_hbond_atom_site_label_A
_geom_hbond_distance_DH
_geom_hbond_distance_HA
_geom_hbond_distance_DA
_geom_hbond_angle_DHA
_geom_hbond_site_symmetry_A
N1 H1 O2 0.86 2.30 3.006(2) 139.9 2_765
N1 H1 O3 0.86 2.32 2.8845(19) 123.5 .

loop_
_geom_torsion_atom_site_label_1
_geom_torsion_atom_site_label_2
_geom_torsion_atom_site_label_3
_geom_torsion_atom_site_label_4
_geom_torsion
O2 S1 N1 C14 -163.38(13)
O1 S1 N1 C14 -34.24(15)
C1 S1 N1 C14 81.38(14)
O2 S1 C1 C6 144.60(15)
O1 S1 C1 C6 14.38(17)
N1 S1 C1 C6 -100.99(16)
O2 S1 C1 C2 -36.82(17)
O1 S1 C1 C2 -167.04(14)
N1 S1 C1 C2 77.59(16)
C6 C1 C2 C3 -0.7(3)
S1 C1 C2 C3 -179.23(15)
C1 C2 C3 C4 -0.8(3)
C2 C3 C4 C5 1.9(3)
C2 C3 C4 C7 -177.21(19)
C3 C4 C5 C6 -1.5(3)
C7 C4 C5 C6 177.61(18)
C4 C5 C6 C1 0.1(3)
C2 C1 C6 C5 1.0(3)
S1 C1 C6 C5 179.60(14)
C13 C8 C9 C10 -0.9(3)
C8 C9 C10 C11 2.7(4)
C9 C10 C11 C12 -1.6(3)
C10 C11 C12 C13 -1.2(3)
C9 C8 C13 C12 -1.9(3)
C9 C8 C13 C14 176.89(17)
C11 C12 C13 C8 3.0(3)
C11 C12 C13 C14 -175.81(17)
S1 N1 C14 C13 -66.79(18)
S1 N1 C14 C15 166.62(11)
C8 C13 C14 N1 131.52(17)
C12 C13 C14 N1 -49.7(2)
C8 C13 C14 C15 -102.28(18)
C12 C13 C14 C15 76.5(2)
N1 C14 C15 C16 64.58(17)
C13 C14 C15 C16 -64.33(18)
N1 C14 C15 C23 -58.57(17)
C13 C14 C15 C23 172.52(14)
C23 C15 C16 O3 53.6(2)
C14 C15 C16 O3 -70.1(2)
C23 C15 C16 C17 -128.89(16)
C14 C15 C16 C17 107.46(17)
O3 C16 C17 C18 -166.45(17)
C15 C16 C17 C18 16.1(3)
O3 C16 C17 C22 11.8(2)
C15 C16 C17 C22 -165.61(15)
C22 C17 C18 C19 -0.6(3)
C16 C17 C18 C19 177.70(17)
C17 C18 C19 C20 0.9(3)
C18 C19 C20 C21 -0.5(3)
C19 C20 C21 C22 -0.3(3)
C20 C21 C22 C17 0.6(3)
C18 C17 C22 C21 -0.2(3)
C16 C17 C22 C21 -178.58(16)
C16 C15 C23 C24 -177.10(14)
C14 C15 C23 C24 -54.09(19)
C16 C15 C23 S2 60.58(15)
C14 C15 C23 S2 -176.41(11)
C31 S2 C23 C24 43.47(14)
C31 S2 C23 C15 166.13(11)
C15 C23 C24 C29 115.02(18)
S2 C23 C24 C29 -126.23(16)
C15 C23 C24 C25 -65.0(2)
S2 C23 C24 C25 53.8(2)
C29 C24 C25 C26 -0.4(3)
C23 C24 C25 C26 179.60(16)
C24 C25 C26 C27 1.0(3)
C30 O4 C27 C28 1.7(3)
C30 O4 C27 C26 -179.33(17)
C25 C26 C27 O4 179.77(16)
C25 C26 C27 C28 -1.2(3)
O4 C27 C28 C29 179.75(17)
C26 C27 C28 C29 0.8(3)
C25 C24 C29 C28 0.0(3)
C23 C24 C29 C28 -179.98(16)
C27 C28 C29 C24 -0.2(3)
C23 S2 C31 C32 -128.63(16)
C23 S2 C31 C36 52.01(17)
C36 C31 C32 C33 0.7(3)
S2 C31 C32 C33 -178.72(16)
C31 C32 C33 C34 -1.1(3)
C32 C33 C34 C35 0.6(3)
C32 C33 C34 C37 178.37(19)
C33 C34 C35 C36 0.4(3)
C37 C34 C35 C36 -177.31(18)
C34 C35 C36 C31 -0.9(3)
C32 C31 C36 C35 0.3(3)
S2 C31 C36 C35 179.67(15)
C35 C34 C37 C38 -8.1(3)
C33 C34 C37 C38 174.2(2)
C35 C34 C37 C39 -130.0(2)
C33 C34 C37 C39 52.3(3)
C35 C34 C37 C40 110.7(2)
C33 C34 C37 C40 -66.9(2)
